data_1551068
loop_
_publ_author_name
'Gomes, Pedro T.'
'Cruz, Tiago Carpinteiro'
'Pereira, Laura C. J.'
'Waerenborgh, Jo\~ao Carlos'
'Veiros, Luis F.'

_publ_section_title
;
 Hydroboration of terminal olefins with pinacolborane catalyzed by new
 2-iminopyrrolyl iron(II) complexes
;
_journal_name_full 'Catalysis Science &amp; Technology'
_journal_paper_doi 10.1039/C8CY02319K
_journal_year 2019
_chemical_formula_moiety 'C69 H93 Fe2 N5'
_chemical_formula_sum 'C69 H93 Fe2 N5'
_chemical_formula_weight 1104.18
_space_group_crystal_system triclinic
_space_group_IT_number 2
_space_group_name_Hall '-P 1'
_space_group_name_H-M_alt 'P -1'
_symmetry_space_group_name_Hall '-P 1'
_symmetry_space_group_name_H-M 'P -1'
_atom_sites_solution_hydrogens mixed
_audit_creation_method SHELXL-2016/4
_audit_update_record
;
2018-10-24 deposited with the CCDC.    2019-05-16 downloaded from the CCDC.
;
_cell_angle_alpha 107.001(4)
_cell_angle_beta 92.917(4)
_cell_angle_gamma 100.939(4)
_cell_formula_units_Z 2
_cell_length_a 14.0411(13)
_cell_length_b 16.3354(14)
_cell_length_c 17.4433(18)
_cell_measurement_reflns_used 6764
_cell_measurement_temperature 150
_cell_measurement_theta_max 25.61
_cell_measurement_theta_min 2.41
_cell_volume 3732.4(6)
_computing_data_collection 'Bruker APEX2'
_computing_molecular_graphics enCIFer
_computing_publication_material ORTEP
_computing_structure_refinement 'SHELXL-2016/4 (Sheldrick, 2016)'
_computing_structure_solution 'SHELXL-2016/4 (Sheldrick, 2016)'
_diffrn_ambient_temperature 150
_diffrn_measured_fraction_theta_full 0.987
_diffrn_measured_fraction_theta_max 0.982
_diffrn_measurement_device_type 'Bruker APEX-II CCD'
_diffrn_measurement_method '\f and \w scans'
_diffrn_radiation_type MoK\a
_diffrn_radiation_wavelength 0.71073
_diffrn_reflns_av_R_equivalents 0.0483
_diffrn_reflns_av_unetI/netI 0.0840
_diffrn_reflns_Laue_measured_fraction_full 0.987
_diffrn_reflns_Laue_measured_fraction_max 0.982
_diffrn_reflns_limit_h_max 16
_diffrn_reflns_limit_h_min -17
_diffrn_reflns_limit_k_max 19
_diffrn_reflns_limit_k_min -13
_diffrn_reflns_limit_l_max 21
_diffrn_reflns_limit_l_min -21
_diffrn_reflns_number 25583
_diffrn_reflns_point_group_measured_fraction_full 0.987
_diffrn_reflns_point_group_measured_fraction_max 0.982
_diffrn_reflns_theta_full 25.242
_diffrn_reflns_theta_max 25.778
_diffrn_reflns_theta_min 1.487
_exptl_absorpt_coefficient_mu 0.425
_exptl_absorpt_correction_type none
_exptl_crystal_colour 'dark red'
_exptl_crystal_density_diffrn 0.983
_exptl_crystal_description prism
_exptl_crystal_F_000 1188
_exptl_crystal_size_max 0.300
_exptl_crystal_size_mid 0.200
_exptl_crystal_size_min 0.200
_refine_diff_density_max 0.637
_refine_diff_density_min -0.496
_refine_diff_density_rms 0.074
_refine_ls_extinction_method none
_refine_ls_goodness_of_fit_ref 1.015
_refine_ls_hydrogen_treatment mixed
_refine_ls_matrix_type full
_refine_ls_number_parameters 713
_refine_ls_number_reflns 14088
_refine_ls_number_restraints 24
_refine_ls_restrained_S_all 1.030
_refine_ls_R_factor_all 0.0832
_refine_ls_R_factor_gt 0.0562
_refine_ls_shift/su_max 0.006
_refine_ls_shift/su_mean 0.001
_refine_ls_structure_factor_coef Fsqd
_refine_ls_weighting_details 'w=1/[\s^2^(Fo^2^)+(0.0899P)^2^] where P=(Fo^2^+2Fc^2^)/3'
_refine_ls_weighting_scheme calc
_refine_ls_wR_factor_gt 0.1530
_refine_ls_wR_factor_ref 0.1674
_reflns_Friedel_coverage 0.000
_reflns_number_gt 9548
_reflns_number_total 14088
_reflns_threshold_expression 'I > 2\s(I)'
_cod_data_source_file c8cy02319k2.cif
_cod_data_source_block 2
_cod_database_code 1551068
_shelx_shelxl_version_number 2016/4
_shelx_space_group_comment
;
The symmetry employed for this shelxl refinement is uniquely defined
by the following loop, which should always be used as a source of
symmetry information in preference to the above space-group names.
They are only intended as comments.
;
_shelx_estimated_absorpt_t_min 0.883
_shelx_estimated_absorpt_t_max 0.920
_platon_squeeze_void_probe_radius 1.20

loop_
_space_group_symop_operation_xyz
'x, y, z'
'-x, -y, -z'

loop_
_atom_site_label
_atom_site_type_symbol
_atom_site_fract_x
_atom_site_fract_y
_atom_site_fract_z
_atom_site_U_iso_or_equiv
_atom_site_adp_type
_atom_site_occupancy
_atom_site_site_symmetry_order
_atom_site_calc_flag
_atom_site_refinement_flags_posn
_atom_site_refinement_flags_adp
FE1 Fe 0.24473(3) 0.11756(2) 0.83111(3) 0.02235(13) Uani 1 1 d . .
FE2 Fe 0.21812(3) 0.26752(2) 0.84638(3) 0.02320(13) Uani 1 1 d . .
N1 N 0.16533(17) -0.00108(14) 0.83371(15) 0.0231(5) Uani 1 1 d . .
N2 N 0.34242(17) 0.09366(14) 0.91757(14) 0.0216(5) Uani 1 1 d . .
N3 N 0.31684(18) 0.05885(15) 0.72753(16) 0.0287(6) Uani 1 1 d . .
N4 N 0.29019(17) 0.38010(14) 0.83550(14) 0.0216(5) Uani 1 1 d . .
N5 N 0.12245(17) 0.34230(14) 0.89234(15) 0.0252(6) Uani 1 1 d . .
C1 C -0.0018(2) -0.05510(18) 0.7535(2) 0.0292(7) Uani 1 1 d . .
C2 C 0.2234(2) -0.03822(17) 0.87570(17) 0.0221(6) Uani 1 1 d . .
C3 C 0.1791(2) -0.12450(18) 0.8649(2) 0.0296(7) Uani 1 1 d . .
H3 H 0.202762 -0.163168 0.886910 0.036 Uiso 1 1 calc R U
C4 C 0.0933(2) -0.14234(19) 0.8155(2) 0.0335(8) Uani 1 1 d . .
H4 H 0.048358 -0.195579 0.797304 0.040 Uiso 1 1 calc R U
C5 C 0.0862(2) -0.06530(18) 0.79752(19) 0.0270(7) Uani 1 1 d . .
C6 C 0.3119(2) 0.01363(17) 0.91874(17) 0.0216(6) Uani 1 1 d . .
H6 H 0.349776 -0.009549 0.948810 0.026 Uiso 1 1 calc R U
C7 C -0.0789(2) -0.0340(2) 0.7970(2) 0.0395(9) Uani 1 1 d . .
C8 C -0.1670(3) -0.0379(3) 0.7557(3) 0.0581(12) Uani 1 1 d . .
H8 H -0.218292 -0.024021 0.785089 0.070 Uiso 1 1 calc R U
C9 C -0.1823(3) -0.0614(3) 0.6731(4) 0.0660(14) Uani 1 1 d . .
C10 C -0.1047(3) -0.0797(3) 0.6322(3) 0.0593(12) Uani 1 1 d . .
H10 H -0.112913 -0.094755 0.576221 0.071 Uiso 1 1 calc R U
C11 C -0.0133(3) -0.0770(2) 0.6703(2) 0.0414(9) Uani 1 1 d . .
C12 C 0.0701(3) -0.0959(3) 0.6197(2) 0.0547(11) Uani 1 1 d . .
H12 H 0.123939 -0.098670 0.656265 0.066 Uiso 1 1 calc R U
C13 C 0.0451(5) -0.1826(4) 0.5540(4) 0.124(3) Uani 1 1 d . .
H13A H 0.026525 -0.228852 0.577442 0.186 Uiso 1 1 calc R U
H13B H 0.100993 -0.191464 0.525683 0.186 Uiso 1 1 calc R U
H13C H -0.008056 -0.182840 0.517102 0.186 Uiso 1 1 calc R U
C14 C 0.1078(4) -0.0205(5) 0.5857(4) 0.126(3) Uani 1 1 d . .
H14A H 0.163983 -0.031389 0.558465 0.189 Uiso 1 1 calc R U
H14B H 0.125528 0.033556 0.629152 0.189 Uiso 1 1 calc R U
H14C H 0.057556 -0.016588 0.548403 0.189 Uiso 1 1 calc R U
C15 C -0.0683(3) -0.0066(2) 0.8887(2) 0.0436(9) Uani 1 1 d . .
H15 H -0.002434 -0.010567 0.906443 0.052 Uiso 1 1 calc R U
C16 C -0.1393(3) -0.0677(3) 0.9196(3) 0.0621(12) Uani 1 1 d . .
H16A H -0.204815 -0.067133 0.901614 0.093 Uiso 1 1 calc R U
H16B H -0.129840 -0.048860 0.977506 0.093 Uiso 1 1 calc R U
H16C H -0.128296 -0.126072 0.899355 0.093 Uiso 1 1 calc R U
C17 C -0.0772(4) 0.0879(3) 0.9266(3) 0.0776(15) Uani 1 1 d . .
H17A H -0.024577 0.126706 0.913594 0.116 Uiso 1 1 calc R U
H17B H -0.074153 0.100841 0.984153 0.116 Uiso 1 1 calc R U
H17C H -0.138351 0.095854 0.906048 0.116 Uiso 1 1 calc R U
C18 C -0.2815(4) -0.0711(4) 0.6299(5) 0.108(2) Uani 1 1 d . U
H18 H -0.301506 -0.028298 0.674919 0.130 Uiso 1 1 calc R U
C19 C -0.3540(3) -0.1435(3) 0.6358(3) 0.0756(15) Uani 1 1 d . .
H19A H -0.414601 -0.145862 0.606257 0.113 Uiso 1 1 calc R U
H19B H -0.363228 -0.135803 0.691426 0.113 Uiso 1 1 calc R U
H19C H -0.332649 -0.197179 0.613644 0.113 Uiso 1 1 calc R U
C20 C -0.2903(4) -0.0289(6) 0.5819(5) 0.159(4) Uani 1 1 d . U
H20A H -0.358085 -0.037534 0.563394 0.239 Uiso 1 1 calc R U
H20B H -0.255232 -0.048868 0.536617 0.239 Uiso 1 1 calc R U
H20C H -0.264240 0.032316 0.608607 0.239 Uiso 1 1 calc R U
C21 C 0.4357(2) 0.13888(17) 0.96204(18) 0.0219(6) Uani 1 1 d . .
C22 C 0.5210(2) 0.11140(18) 0.93593(18) 0.0232(6) Uani 1 1 d . .
C23 C 0.6093(2) 0.15373(18) 0.98308(19) 0.0270(7) Uani 1 1 d . .
H23 H 0.666315 0.136393 0.966721 0.032 Uiso 1 1 calc R U
C24 C 0.6139(2) 0.22073(19) 1.0534(2) 0.0300(7) Uani 1 1 d . .
H24 H 0.673226 0.247341 1.085165 0.036 Uiso 1 1 calc R U
C25 C 0.5298(2) 0.24821(18) 1.0765(2) 0.0302(7) Uani 1 1 d . .
H25 H 0.533866 0.294880 1.123301 0.036 Uiso 1 1 calc R U
C26 C 0.4398(2) 0.20871(18) 1.03254(19) 0.0254(7) Uani 1 1 d . .
C27 C 0.3492(2) 0.2416(2) 1.0608(2) 0.0360(8) Uani 1 1 d . .
H27 H 0.291881 0.197601 1.030362 0.043 Uiso 1 1 calc R U
C28 C 0.3424(3) 0.2536(3) 1.1492(3) 0.0658(13) Uani 1 1 d . .
H28A H 0.345051 0.199748 1.160083 0.099 Uiso 1 1 calc R U
H28B H 0.281827 0.269885 1.163271 0.099 Uiso 1 1 calc R U
H28C H 0.395832 0.298925 1.180629 0.099 Uiso 1 1 calc R U
C29 C 0.3479(3) 0.3265(2) 1.0405(3) 0.0623(13) Uani 1 1 d . .
H29A H 0.289661 0.346331 1.056401 0.094 Uiso 1 1 calc R U
H29B H 0.349116 0.315799 0.983508 0.094 Uiso 1 1 calc R U
H29C H 0.404076 0.370479 1.068953 0.094 Uiso 1 1 calc R U
C30 C 0.5201(2) 0.04167(19) 0.85639(19) 0.0283(7) Uani 1 1 d . .
H30 H 0.452363 0.021364 0.831128 0.034 Uiso 1 1 calc R U
C31 C 0.5801(3) 0.0787(2) 0.7992(2) 0.0453(9) Uani 1 1 d . .
H31A H 0.557597 0.128540 0.792832 0.068 Uiso 1 1 calc R U
H31B H 0.573054 0.034660 0.747603 0.068 Uiso 1 1 calc R U
H31C H 0.647656 0.096295 0.820941 0.068 Uiso 1 1 calc R U
C32 C 0.5546(3) -0.0377(2) 0.8679(2) 0.0414(9) Uani 1 1 d . .
H32A H 0.621565 -0.020154 0.891248 0.062 Uiso 1 1 calc R U
H32B H 0.548975 -0.081838 0.816598 0.062 Uiso 1 1 calc R U
H32C H 0.515049 -0.060875 0.903176 0.062 Uiso 1 1 calc R U
C33 C 0.3659(2) 0.1072(2) 0.6864(2) 0.0350(8) Uani 1 1 d . .
H33 H 0.369277 0.167282 0.702820 0.042 Uiso 1 1 calc R U
C34 C 0.4117(3) 0.0714(2) 0.6206(2) 0.0484(10) Uani 1 1 d . .
H34 H 0.444341 0.106572 0.592621 0.058 Uiso 1 1 calc R U
C35 C 0.4084(3) -0.0172(2) 0.5969(2) 0.0445(9) Uani 1 1 d . .
H35 H 0.438602 -0.042744 0.552509 0.053 Uiso 1 1 calc R U
C36 C 0.3608(3) -0.0668(2) 0.6388(2) 0.0391(8) Uani 1 1 d . .
H36 H 0.358554 -0.126731 0.624150 0.047 Uiso 1 1 calc R U
C37 C 0.3156(2) -0.02705(19) 0.70355(19) 0.0307(7) Uani 1 1 d . .
H37 H 0.282617 -0.061580 0.731931 0.037 Uiso 1 1 calc R U
C38 C 0.4255(2) 0.36649(17) 0.74666(18) 0.0244(6) Uani 1 1 d . .
C39 C 0.2519(2) 0.44919(17) 0.88039(18) 0.0243(6) Uani 1 1 d . .
C40 C 0.3083(2) 0.52802(19) 0.8797(2) 0.0312(7) Uani 1 1 d . .
H40 H 0.298672 0.583743 0.905747 0.037 Uiso 1 1 calc R U
C41 C 0.3818(2) 0.50775(19) 0.83265(19) 0.0290(7) Uani 1 1 d . .
H41 H 0.431052 0.547437 0.820759 0.035 Uiso 1 1 calc R U
C42 C 0.3685(2) 0.41699(17) 0.80635(17) 0.0223(6) Uani 1 1 d . .
C43 C 0.1613(2) 0.42531(18) 0.90717(19) 0.0263(7) Uani 1 1 d . .
H43 H 0.129449 0.467966 0.935058 0.032 Uiso 1 1 calc R U
C44 C 0.5204(2) 0.36298(19) 0.77085(19) 0.0276(7) Uani 1 1 d . .
C45 C 0.5746(3) 0.3218(2) 0.7121(2) 0.0391(8) Uani 1 1 d . .
H45 H 0.637752 0.318648 0.727828 0.047 Uiso 1 1 calc R U
C46 C 0.5386(3) 0.2859(2) 0.6322(2) 0.0388(8) Uani 1 1 d . .
C47 C 0.4443(3) 0.2906(2) 0.6106(2) 0.0393(8) Uani 1 1 d . .
H47 H 0.418644 0.266501 0.556628 0.047 Uiso 1 1 calc R U
C48 C 0.3861(2) 0.32966(19) 0.66589(19) 0.0320(7) Uani 1 1 d . .
C49 C 0.2825(3) 0.3327(2) 0.6380(2) 0.0420(9) Uani 1 1 d . .
H49 H 0.261580 0.377737 0.680353 0.050 Uiso 1 1 calc R U
C50 C 0.2121(3) 0.2444(3) 0.6280(3) 0.0540(10) Uani 1 1 d . .
H50A H 0.147524 0.246943 0.609413 0.081 Uiso 1 1 calc R U
H50B H 0.211441 0.233125 0.679037 0.081 Uiso 1 1 calc R U
H50C H 0.233546 0.198269 0.589472 0.081 Uiso 1 1 calc R U
C51 C 0.2753(4) 0.3571(3) 0.5605(3) 0.0810(16) Uani 1 1 d . .
H51A H 0.318329 0.412657 0.567760 0.121 Uiso 1 1 calc R U
H51B H 0.209402 0.360967 0.547353 0.121 Uiso 1 1 calc R U
H51C H 0.293597 0.313068 0.517404 0.121 Uiso 1 1 calc R U
C52 C 0.6020(3) 0.2468(3) 0.5691(3) 0.0612(12) Uani 1 1 d . .
H52 H 0.559137 0.205511 0.522151 0.073 Uiso 1 1 calc R U
C53 C 0.6701(4) 0.1997(4) 0.5977(3) 0.117(3) Uani 1 1 d . U
H53A H 0.703830 0.172738 0.553836 0.175 Uiso 1 1 calc R U
H53B H 0.633884 0.155389 0.617271 0.175 Uiso 1 1 calc R U
H53C H 0.716687 0.240483 0.640427 0.175 Uiso 1 1 calc R U
C54 C 0.6613(7) 0.3157(4) 0.5431(5) 0.196(5) Uani 1 1 d . U
H54A H 0.693934 0.362666 0.589600 0.294 Uiso 1 1 calc R U
H54B H 0.619948 0.337513 0.511813 0.294 Uiso 1 1 calc R U
H54C H 0.708877 0.292049 0.510812 0.294 Uiso 1 1 calc R U
C55 C 0.5646(2) 0.4009(2) 0.8578(2) 0.0320(7) Uani 1 1 d . .
H55 H 0.528123 0.444277 0.885358 0.038 Uiso 1 1 calc R U
C56 C 0.5514(3) 0.3278(3) 0.8981(3) 0.0712(14) Uani 1 1 d . .
H56A H 0.483290 0.301337 0.893139 0.107 Uiso 1 1 calc R U
H56B H 0.576176 0.352408 0.954204 0.107 Uiso 1 1 calc R U
H56C H 0.586457 0.284236 0.872200 0.107 Uiso 1 1 calc R U
C57 C 0.6705(3) 0.4458(2) 0.8697(2) 0.0432(9) Uani 1 1 d . .
H57A H 0.709110 0.403036 0.850085 0.065 Uiso 1 1 calc R U
H57B H 0.690363 0.475221 0.926119 0.065 Uiso 1 1 calc R U
H57C H 0.679596 0.487722 0.840584 0.065 Uiso 1 1 calc R U
C58 C 0.0230(2) 0.32090(18) 0.9087(2) 0.0289(7) Uani 1 1 d . .
C59 C -0.0469(2) 0.2808(2) 0.8414(2) 0.0362(8) Uani 1 1 d . .
C60 C -0.1448(2) 0.2664(2) 0.8556(3) 0.0436(9) Uani 1 1 d . .
H60 H -0.193103 0.241074 0.812149 0.052 Uiso 1 1 calc R U
C61 C -0.1708(3) 0.2889(2) 0.9322(3) 0.0450(10) Uani 1 1 d . .
H61 H -0.236485 0.279290 0.939972 0.054 Uiso 1 1 calc R U
C62 C -0.1014(2) 0.3253(2) 0.9975(2) 0.0392(8) Uani 1 1 d . .
H62 H -0.120614 0.338534 1.049190 0.047 Uiso 1 1 calc R U
C63 C -0.0014(2) 0.34293(19) 0.9878(2) 0.0313(7) Uani 1 1 d . .
C64 C 0.0730(2) 0.3791(2) 1.0606(2) 0.0328(7) Uani 1 1 d . .
H64 H 0.137444 0.387729 1.041492 0.039 Uiso 1 1 calc R U
C65 C 0.0711(3) 0.3145(3) 1.1082(3) 0.0612(12) Uani 1 1 d . .
H65A H 0.009350 0.305992 1.129298 0.092 Uiso 1 1 calc R U
H65B H 0.122648 0.337231 1.152003 0.092 Uiso 1 1 calc R U
H65C H 0.079929 0.259538 1.073477 0.092 Uiso 1 1 calc R U
C66 C 0.0617(3) 0.4675(2) 1.1153(2) 0.0495(10) Uani 1 1 d . .
H66A H 0.068222 0.508956 1.085629 0.074 Uiso 1 1 calc R U
H66B H 0.111366 0.487768 1.160538 0.074 Uiso 1 1 calc R U
H66C H -0.001463 0.461472 1.134204 0.074 Uiso 1 1 calc R U
C67 C -0.0191(3) 0.2588(2) 0.7570(2) 0.0442(9) Uani 1 1 d . .
H67 H 0.051393 0.261437 0.761263 0.053 Uiso 1 1 calc R U
C68 C -0.0361(5) 0.3240(4) 0.7165(3) 0.109(2) Uani 1 1 d . .
H68A H -0.104697 0.322712 0.709998 0.163 Uiso 1 1 calc R U
H68B H -0.012520 0.310014 0.664520 0.163 Uiso 1 1 calc R U
H68C H -0.001944 0.381530 0.748848 0.163 Uiso 1 1 calc R U
C69 C -0.0677(4) 0.1670(3) 0.7047(3) 0.0848(16) Uani 1 1 d . .
H69A H -0.077828 0.128904 0.737694 0.127 Uiso 1 1 calc R U
H69B H -0.026548 0.145937 0.664369 0.127 Uiso 1 1 calc R U
H69C H -0.129365 0.167853 0.678984 0.127 Uiso 1 1 calc R U
H1A H 0.300(2) 0.2159(19) 0.8236(19) 0.037(9) Uiso 1 1 d . .
H1B H 0.160(3) 0.179(2) 0.852(2) 0.056(11) Uiso 1 1 d . .

loop_
_atom_site_aniso_label
_atom_site_aniso_U_11
_atom_site_aniso_U_22
_atom_site_aniso_U_33
_atom_site_aniso_U_23
_atom_site_aniso_U_13
_atom_site_aniso_U_12
FE1 0.0179(2) 0.0177(2) 0.0316(3) 0.00729(18) -0.00093(18) 0.00566(16)
FE2 0.0188(2) 0.0170(2) 0.0337(3) 0.00744(18) 0.00190(18) 0.00435(17)
N1 0.0182(13) 0.0201(12) 0.0298(14) 0.0075(11) 0.0001(11) 0.0025(10)
N2 0.0152(12) 0.0220(12) 0.0268(14) 0.0050(10) 0.0024(10) 0.0060(10)
N3 0.0243(14) 0.0261(13) 0.0341(15) 0.0069(12) -0.0026(12) 0.0066(11)
N4 0.0214(13) 0.0191(12) 0.0242(13) 0.0057(10) -0.0005(10) 0.0069(10)
N5 0.0182(13) 0.0213(12) 0.0353(15) 0.0078(11) 0.0004(11) 0.0041(10)
C1 0.0202(16) 0.0233(15) 0.042(2) 0.0118(14) -0.0073(14) 0.0003(12)
C2 0.0175(15) 0.0227(14) 0.0276(16) 0.0079(12) 0.0002(12) 0.0081(12)
C3 0.0254(17) 0.0238(15) 0.044(2) 0.0180(14) -0.0012(14) 0.0056(13)
C4 0.0270(18) 0.0202(15) 0.049(2) 0.0120(14) -0.0070(15) -0.0050(13)
C5 0.0199(16) 0.0244(15) 0.0355(18) 0.0094(13) 0.0011(13) 0.0022(12)
C6 0.0183(15) 0.0233(14) 0.0251(16) 0.0078(12) 0.0030(12) 0.0083(12)
C7 0.0194(17) 0.0277(17) 0.071(3) 0.0182(17) -0.0028(17) 0.0027(13)
C8 0.022(2) 0.057(2) 0.101(4) 0.033(3) -0.003(2) 0.0101(17)
C9 0.025(2) 0.064(3) 0.115(4) 0.044(3) -0.021(2) 0.0022(19)
C10 0.050(3) 0.053(2) 0.066(3) 0.019(2) -0.028(2) 0.000(2)
C11 0.0297(19) 0.0412(19) 0.052(2) 0.0183(17) -0.0136(17) 0.0028(15)
C12 0.044(2) 0.079(3) 0.038(2) 0.019(2) -0.0082(18) 0.010(2)
C13 0.100(5) 0.151(6) 0.076(4) -0.027(4) 0.003(4) 0.021(4)
C14 0.049(3) 0.233(8) 0.149(6) 0.149(6) 0.009(4) 0.016(4)
C15 0.0267(19) 0.0377(19) 0.067(3) 0.0145(18) 0.0104(18) 0.0107(15)
C16 0.046(3) 0.053(2) 0.098(4) 0.034(2) 0.021(2) 0.015(2)
C17 0.105(4) 0.039(2) 0.090(4) 0.019(2) 0.034(3) 0.016(2)
C18 0.053(3) 0.101(4) 0.172(6) 0.058(4) -0.053(3) 0.014(3)
C19 0.031(2) 0.102(4) 0.065(3) -0.004(3) -0.016(2) -0.001(2)
C20 0.045(3) 0.280(9) 0.207(8) 0.184(8) -0.030(4) 0.003(5)
C21 0.0174(15) 0.0215(14) 0.0291(16) 0.0112(13) -0.0027(12) 0.0058(12)
C22 0.0200(15) 0.0247(15) 0.0293(17) 0.0143(13) 0.0021(13) 0.0057(12)
C23 0.0191(16) 0.0279(15) 0.0375(18) 0.0136(14) 0.0029(14) 0.0082(13)
C24 0.0210(16) 0.0260(15) 0.0398(19) 0.0108(14) -0.0110(14) -0.0001(13)
C25 0.0305(18) 0.0163(14) 0.0366(19) 0.0000(13) -0.0052(15) 0.0033(13)
C26 0.0216(16) 0.0199(14) 0.0340(18) 0.0071(13) -0.0001(13) 0.0059(12)
C27 0.0296(19) 0.0291(17) 0.042(2) -0.0030(15) -0.0027(15) 0.0116(14)
C28 0.043(3) 0.092(3) 0.052(3) -0.005(2) 0.005(2) 0.029(2)
C29 0.045(2) 0.038(2) 0.100(4) 0.008(2) -0.007(2) 0.0232(19)
C30 0.0192(16) 0.0355(17) 0.0297(17) 0.0080(14) 0.0000(13) 0.0089(13)
C31 0.049(2) 0.055(2) 0.034(2) 0.0112(17) 0.0137(18) 0.0165(19)
C32 0.044(2) 0.0364(18) 0.041(2) 0.0010(16) 0.0015(17) 0.0180(16)
C33 0.036(2) 0.0308(17) 0.039(2) 0.0099(15) 0.0059(16) 0.0100(15)
C34 0.060(3) 0.045(2) 0.046(2) 0.0165(18) 0.026(2) 0.0140(19)
C35 0.049(2) 0.042(2) 0.041(2) 0.0031(17) 0.0153(18) 0.0177(18)
C36 0.042(2) 0.0325(18) 0.038(2) 0.0018(16) 0.0011(17) 0.0137(16)
C37 0.0307(18) 0.0299(16) 0.0307(18) 0.0072(14) 0.0001(14) 0.0087(14)
C38 0.0291(17) 0.0184(14) 0.0257(16) 0.0072(12) 0.0046(13) 0.0040(12)
C39 0.0223(16) 0.0181(14) 0.0295(17) 0.0023(12) 0.0001(13) 0.0060(12)
C40 0.0325(18) 0.0209(15) 0.0394(19) 0.0072(14) 0.0044(15) 0.0073(13)
C41 0.0258(17) 0.0235(15) 0.0377(19) 0.0128(14) 0.0051(14) -0.0002(13)
C42 0.0209(15) 0.0213(14) 0.0240(16) 0.0088(12) -0.0015(12) 0.0013(12)
C43 0.0245(17) 0.0239(15) 0.0332(18) 0.0090(13) 0.0028(14) 0.0117(13)
C44 0.0262(17) 0.0244(15) 0.0333(18) 0.0107(13) 0.0058(14) 0.0049(13)
C45 0.033(2) 0.0337(18) 0.049(2) 0.0080(16) 0.0109(17) 0.0106(15)
C46 0.036(2) 0.0343(18) 0.039(2) 0.0006(15) 0.0099(16) 0.0043(15)
C47 0.050(2) 0.0354(18) 0.0252(18) 0.0031(15) 0.0028(16) 0.0025(16)
C48 0.0372(19) 0.0257(16) 0.0303(18) 0.0061(14) -0.0010(15) 0.0050(14)
C49 0.048(2) 0.045(2) 0.0289(19) 0.0007(16) -0.0056(16) 0.0199(18)
C50 0.037(2) 0.063(3) 0.053(3) 0.008(2) -0.0120(19) 0.0081(19)
C51 0.097(4) 0.096(4) 0.065(3) 0.038(3) -0.007(3) 0.041(3)
C52 0.060(3) 0.056(2) 0.052(3) -0.007(2) 0.027(2) 0.009(2)
C53 0.052(3) 0.176(6) 0.083(4) -0.044(4) 0.000(3) 0.063(4)
C54 0.277(10) 0.104(5) 0.223(8) 0.041(5) 0.221(8) 0.043(6)
C55 0.0266(18) 0.0362(17) 0.0342(19) 0.0112(15) 0.0003(14) 0.0090(14)
C56 0.055(3) 0.084(3) 0.073(3) 0.052(3) -0.024(2) -0.023(2)
C57 0.037(2) 0.0352(19) 0.049(2) 0.0055(17) 0.0003(17) 0.0028(16)
C58 0.0192(16) 0.0196(14) 0.049(2) 0.0112(14) 0.0041(15) 0.0064(12)
C59 0.0237(18) 0.0266(16) 0.056(2) 0.0109(16) -0.0008(16) 0.0048(14)
C60 0.0219(18) 0.0356(19) 0.068(3) 0.0150(18) -0.0077(18) -0.0004(14)
C61 0.0198(18) 0.0390(19) 0.080(3) 0.024(2) 0.0092(19) 0.0049(15)
C62 0.0257(18) 0.0407(19) 0.061(2) 0.0252(18) 0.0160(17) 0.0129(15)
C63 0.0245(17) 0.0256(16) 0.050(2) 0.0183(15) 0.0059(15) 0.0089(13)
C64 0.0263(18) 0.0355(17) 0.042(2) 0.0173(15) 0.0059(15) 0.0098(14)
C65 0.058(3) 0.065(3) 0.075(3) 0.044(2) 0.000(2) 0.013(2)
C66 0.046(2) 0.052(2) 0.051(2) 0.0103(19) 0.0086(19) 0.0191(19)
C67 0.032(2) 0.044(2) 0.048(2) 0.0050(18) -0.0048(17) 0.0056(16)
C68 0.196(7) 0.082(4) 0.078(4) 0.043(3) 0.047(4) 0.065(4)
C69 0.096(4) 0.062(3) 0.075(4) -0.003(3) 0.009(3) 0.005(3)

loop_
_atom_type_symbol
_atom_type_description
_atom_type_scat_dispersion_real
_atom_type_scat_dispersion_imag
_atom_type_scat_source
C C 0.0033 0.0016 'International Tables Vol C Tables 4.2.6.8 and 6.1.1.4'
H H 0.0000 0.0000 'International Tables Vol C Tables 4.2.6.8 and 6.1.1.4'
N N 0.0061 0.0033 'International Tables Vol C Tables 4.2.6.8 and 6.1.1.4'
Fe Fe 0.3463 0.8444 'International Tables Vol C Tables 4.2.6.8 and 6.1.1.4'

loop_
_geom_angle_atom_site_label_1
_geom_angle_atom_site_label_2
_geom_angle_atom_site_label_3
_geom_angle
N1 FE1 N2 81.45(9)
N1 FE1 N3 93.81(9)
N2 FE1 N3 94.54(9)
N1 FE1 FE2 137.97(7)
N2 FE1 FE2 121.14(6)
N3 FE1 FE2 116.59(7)
N1 FE1 H1A 174.1(11)
N2 FE1 H1A 104.3(11)
N3 FE1 H1A 86.9(11)
FE2 FE1 H1A 37.8(10)
N1 FE1 H1B 100.2(13)
N2 FE1 H1B 126.2(13)
N3 FE1 H1B 138.3(13)
FE2 FE1 H1B 37.9(12)
H1A FE1 H1B 75.6(16)
N4 FE2 N5 82.13(9)
N4 FE2 FE1 138.58(7)
N5 FE2 FE1 138.69(7)
N4 FE2 H1A 96.7(12)
N5 FE2 H1A 171.7(12)
FE1 FE2 H1A 41.9(12)
N4 FE2 H1B 178.4(14)
N5 FE2 H1B 97.9(13)
FE1 FE2 H1B 41.6(13)
H1A FE2 H1B 83.5(17)
C5 N1 C2 105.9(2)
C5 N1 FE1 143.3(2)
C2 N1 FE1 108.94(18)
C6 N2 C21 116.0(2)
C6 N2 FE1 108.12(19)
C21 N2 FE1 135.13(17)
C33 N3 C37 117.2(3)
C33 N3 FE1 121.60(19)
C37 N3 FE1 121.2(2)
C42 N4 C39 105.8(2)
C42 N4 FE2 143.74(18)
C39 N4 FE2 110.10(19)
C43 N5 C58 116.7(2)
C43 N5 FE2 110.72(19)
C58 N5 FE2 132.56(18)
C11 C1 C7 120.0(3)
C11 C1 C5 121.4(3)
C7 C1 C5 118.1(3)
C3 C2 N1 109.8(2)
C3 C2 C6 131.6(3)
N1 C2 C6 118.6(2)
C4 C3 C2 107.0(3)
C4 C3 H3 126.5
C2 C3 H3 126.5
C3 C4 C5 107.2(3)
C3 C4 H4 126.4
C5 C4 H4 126.4
N1 C5 C4 110.1(3)
N1 C5 C1 126.1(3)
C4 C5 C1 123.4(3)
N2 C6 C2 121.4(3)
N2 C6 H6 119.3
C2 C6 H6 119.3
C8 C7 C1 118.9(4)
C8 C7 C15 119.4(4)
C1 C7 C15 121.7(3)
C9 C8 C7 122.9(4)
C9 C8 H8 118.5
C7 C8 H8 118.5
C10 C9 C8 116.8(4)
C10 C9 C18 121.8(5)
C8 C9 C18 121.3(5)
C9 C10 C11 123.3(4)
C9 C10 H10 118.3
C11 C10 H10 118.3
C1 C11 C10 118.0(4)
C1 C11 C12 122.3(3)
C10 C11 C12 119.7(4)
C13 C12 C11 113.5(4)
C13 C12 C14 111.3(5)
C11 C12 C14 111.1(4)
C13 C12 H12 106.9
C11 C12 H12 106.9
C14 C12 H12 106.9
C12 C13 H13A 109.5
C12 C13 H13B 109.5
H13A C13 H13B 109.5
C12 C13 H13C 109.5
H13A C13 H13C 109.5
H13B C13 H13C 109.5
C12 C14 H14A 109.5
C12 C14 H14B 109.5
H14A C14 H14B 109.5
C12 C14 H14C 109.5
H14A C14 H14C 109.5
H14B C14 H14C 109.5
C16 C15 C7 111.8(3)
C16 C15 C17 110.5(3)
C7 C15 C17 112.7(3)
C16 C15 H15 107.1
C7 C15 H15 107.1
C17 C15 H15 107.1
C15 C16 H16A 109.5
C15 C16 H16B 109.5
H16A C16 H16B 109.5
C15 C16 H16C 109.5
H16A C16 H16C 109.5
H16B C16 H16C 109.5
C15 C17 H17A 109.5
C15 C17 H17B 109.5
H17A C17 H17B 109.5
C15 C17 H17C 109.5
H17A C17 H17C 109.5
H17B C17 H17C 109.5
C20 C18 C19 124.8(5)
C20 C18 C9 119.4(6)
C19 C18 C9 114.4(5)
C20 C18 H18 93.9
C19 C18 H18 93.9
C9 C18 H18 93.9
C18 C19 H19A 109.5
C18 C19 H19B 109.5
H19A C19 H19B 109.5
C18 C19 H19C 109.5
H19A C19 H19C 109.5
H19B C19 H19C 109.5
C18 C20 H20A 109.5
C18 C20 H20B 109.5
H20A C20 H20B 109.5
C18 C20 H20C 109.5
H20A C20 H20C 109.5
H20B C20 H20C 109.5
C26 C21 C22 121.1(3)
C26 C21 N2 118.9(2)
C22 C21 N2 120.0(2)
C23 C22 C21 118.3(3)
C23 C22 C30 119.4(3)
C21 C22 C30 122.2(3)
C24 C23 C22 121.2(3)
C24 C23 H23 119.4
C22 C23 H23 119.4
C23 C24 C25 119.5(3)
C23 C24 H24 120.3
C25 C24 H24 120.3
C24 C25 C26 122.1(3)
C24 C25 H25 118.9
C26 C25 H25 118.9
C25 C26 C21 117.8(3)
C25 C26 C27 120.0(3)
C21 C26 C27 122.2(3)
C28 C27 C26 112.5(3)
C28 C27 C29 111.7(3)
C26 C27 C29 109.1(3)
C28 C27 H27 107.8
C26 C27 H27 107.8
C29 C27 H27 107.8
C27 C28 H28A 109.5
C27 C28 H28B 109.5
H28A C28 H28B 109.5
C27 C28 H28C 109.5
H28A C28 H28C 109.5
H28B C28 H28C 109.5
C27 C29 H29A 109.5
C27 C29 H29B 109.5
H29A C29 H29B 109.5
C27 C29 H29C 109.5
H29A C29 H29C 109.5
H29B C29 H29C 109.5
C22 C30 C31 111.4(3)
C22 C30 C32 112.0(3)
C31 C30 C32 110.7(3)
C22 C30 H30 107.5
C31 C30 H30 107.5
C32 C30 H30 107.5
C30 C31 H31A 109.5
C30 C31 H31B 109.5
H31A C31 H31B 109.5
C30 C31 H31C 109.5
H31A C31 H31C 109.5
H31B C31 H31C 109.5
C30 C32 H32A 109.5
C30 C32 H32B 109.5
H32A C32 H32B 109.5
C30 C32 H32C 109.5
H32A C32 H32C 109.5
H32B C32 H32C 109.5
N3 C33 C34 122.6(3)
N3 C33 H33 118.7
C34 C33 H33 118.7
C35 C34 C33 118.9(3)
C35 C34 H34 120.5
C33 C34 H34 120.5
C36 C35 C34 119.3(3)
C36 C35 H35 120.3
C34 C35 H35 120.3
C35 C36 C37 118.8(3)
C35 C36 H36 120.6
C37 C36 H36 120.6
N3 C37 C36 123.2(3)
N3 C37 H37 118.4
C36 C37 H37 118.4
C44 C38 C48 120.7(3)
C44 C38 C42 119.6(3)
C48 C38 C42 119.5(3)
C40 C39 N4 110.0(3)
C40 C39 C43 133.9(3)
N4 C39 C43 115.5(2)
C41 C40 C39 106.4(3)
C41 C40 H40 126.8
C39 C40 H40 126.8
C40 C41 C42 107.3(3)
C40 C41 H41 126.4
C42 C41 H41 126.4
N4 C42 C41 110.4(2)
N4 C42 C38 124.2(2)
C41 C42 C38 125.0(3)
N5 C43 C39 119.0(2)
N5 C43 H43 120.5
C39 C43 H43 120.5
C38 C44 C45 118.1(3)
C38 C44 C55 122.0(3)
C45 C44 C55 119.9(3)
C46 C45 C44 122.7(3)
C46 C45 H45 118.6
C44 C45 H45 118.6
C45 C46 C47 117.5(3)
C45 C46 C52 121.2(3)
C47 C46 C52 121.2(3)
C46 C47 C48 122.8(3)
C46 C47 H47 118.6
C48 C47 H47 118.6
C47 C48 C38 118.2(3)
C47 C48 C49 120.1(3)
C38 C48 C49 121.6(3)
C51 C49 C48 113.1(3)
C51 C49 C50 110.2(3)
C48 C49 C50 110.5(3)
C51 C49 H49 107.6
C48 C49 H49 107.6
C50 C49 H49 107.6
C49 C50 H50A 109.5
C49 C50 H50B 109.5
H50A C50 H50B 109.5
C49 C50 H50C 109.5
H50A C50 H50C 109.5
H50B C50 H50C 109.5
C49 C51 H51A 109.5
C49 C51 H51B 109.5
H51A C51 H51B 109.5
C49 C51 H51C 109.5
H51A C51 H51C 109.5
H51B C51 H51C 109.5
C54 C52 C53 107.2(6)
C54 C52 C46 110.4(4)
C53 C52 C46 113.9(4)
C54 C52 H52 108.4
C53 C52 H52 108.4
C46 C52 H52 108.4
C52 C53 H53A 109.5
C52 C53 H53B 109.5
H53A C53 H53B 109.5
C52 C53 H53C 109.5
H53A C53 H53C 109.5
H53B C53 H53C 109.5
C52 C54 H54A 109.5
C52 C54 H54B 109.5
H54A C54 H54B 109.5
C52 C54 H54C 109.5
H54A C54 H54C 109.5
H54B C54 H54C 109.5
C57 C55 C44 114.7(3)
C57 C55 C56 109.5(3)
C44 C55 C56 109.3(3)
C57 C55 H55 107.7
C44 C55 H55 107.7
C56 C55 H55 107.7
C55 C56 H56A 109.5
C55 C56 H56B 109.5
H56A C56 H56B 109.5
C55 C56 H56C 109.5
H56A C56 H56C 109.5
H56B C56 H56C 109.5
C55 C57 H57A 109.5
C55 C57 H57B 109.5
H57A C57 H57B 109.5
C55 C57 H57C 109.5
H57A C57 H57C 109.5
H57B C57 H57C 109.5
C63 C58 C59 122.7(3)
C63 C58 N5 120.9(3)
C59 C58 N5 116.3(3)
C60 C59 C58 117.2(3)
C60 C59 C67 120.9(3)
C58 C59 C67 121.8(3)
C61 C60 C59 121.2(4)
C61 C60 H60 119.4
C59 C60 H60 119.4
C60 C61 C62 120.9(3)
C60 C61 H61 119.6
C62 C61 H61 119.6
C61 C62 C63 121.1(3)
C61 C62 H62 119.5
C63 C62 H62 119.5
C58 C63 C62 116.8(3)
C58 C63 C64 123.3(3)
C62 C63 C64 119.7(3)
C63 C64 C65 111.2(3)
C63 C64 C66 112.9(3)
C65 C64 C66 110.2(3)
C63 C64 H64 107.4
C65 C64 H64 107.4
C66 C64 H64 107.4
C64 C65 H65A 109.5
C64 C65 H65B 109.5
H65A C65 H65B 109.5
C64 C65 H65C 109.5
H65A C65 H65C 109.5
H65B C65 H65C 109.5
C64 C66 H66A 109.5
C64 C66 H66B 109.5
H66A C66 H66B 109.5
C64 C66 H66C 109.5
H66A C66 H66C 109.5
H66B C66 H66C 109.5
C68 C67 C59 112.4(3)
C68 C67 C69 110.4(4)
C59 C67 C69 113.4(4)
C68 C67 H67 106.7
C59 C67 H67 106.7
C69 C67 H67 106.7
C67 C68 H68A 109.5
C67 C68 H68B 109.5
H68A C68 H68B 109.5
C67 C68 H68C 109.5
H68A C68 H68C 109.5
H68B C68 H68C 109.5
C67 C69 H69A 109.5
C67 C69 H69B 109.5
H69A C69 H69B 109.5
C67 C69 H69C 109.5
H69A C69 H69C 109.5
H69B C69 H69C 109.5

loop_
_geom_bond_atom_site_label_1
_geom_bond_atom_site_label_2
_geom_bond_distance
FE1 N1 2.059(2)
FE1 N2 2.155(2)
FE1 N3 2.180(3)
FE1 FE2 2.4874(5)
FE1 H1A 1.69(3)
FE1 H1B 1.68(4)
FE2 N4 1.990(2)
FE2 N5 2.025(2)
FE2 H1A 1.55(3)
FE2 H1B 1.55(4)
N1 C5 1.354(4)
N1 C2 1.399(3)
N2 C6 1.303(4)
N2 C21 1.435(4)
N3 C33 1.337(4)
N3 C37 1.338(4)
N4 C42 1.347(4)
N4 C39 1.390(3)
N5 C43 1.305(4)
N5 C58 1.438(4)
C1 C11 1.382(5)
C1 C7 1.393(5)
C1 C5 1.484(4)
C2 C3 1.382(4)
C2 C6 1.400(4)
C3 C4 1.377(4)
C3 H3 0.9300
C4 C5 1.402(4)
C4 H4 0.9300
C6 H6 0.9300
C7 C8 1.381(5)
C7 C15 1.520(5)
C8 C9 1.371(7)
C8 H8 0.9300
C9 C10 1.365(7)
C9 C18 1.509(6)
C10 C11 1.401(5)
C10 H10 0.9300
C11 C12 1.526(6)
C12 C13 1.504(6)
C12 C14 1.536(7)
C12 H12 0.9800
C13 H13A 0.9600
C13 H13B 0.9600
C13 H13C 0.9600
C14 H14A 0.9600
C14 H14B 0.9600
C14 H14C 0.9600
C15 C16 1.508(5)
C15 C17 1.524(5)
C15 H15 0.9800
C16 H16A 0.9600
C16 H16B 0.9600
C16 H16C 0.9600
C17 H17A 0.9600
C17 H17B 0.9600
C17 H17C 0.9600
C18 C20 1.246(8)
C18 C19 1.439(7)
C18 H18 0.9800
C19 H19A 0.9600
C19 H19B 0.9600
C19 H19C 0.9600
C20 H20A 0.9600
C20 H20B 0.9600
C20 H20C 0.9600
C21 C26 1.402(4)
C21 C22 1.408(4)
C22 C23 1.390(4)
C22 C30 1.514(4)
C23 C24 1.374(4)
C23 H23 0.9300
C24 C25 1.379(4)
C24 H24 0.9300
C25 C26 1.380(4)
C25 H25 0.9300
C26 C27 1.522(4)
C27 C28 1.507(5)
C27 C29 1.531(5)
C27 H27 0.9800
C28 H28A 0.9600
C28 H28B 0.9600
C28 H28C 0.9600
C29 H29A 0.9600
C29 H29B 0.9600
C29 H29C 0.9600
C30 C31 1.523(5)
C30 C32 1.529(4)
C30 H30 0.9800
C31 H31A 0.9600
C31 H31B 0.9600
C31 H31C 0.9600
C32 H32A 0.9600
C32 H32B 0.9600
C32 H32C 0.9600
C33 C34 1.378(5)
C33 H33 0.9300
C34 C35 1.375(5)
C34 H34 0.9300
C35 C36 1.352(5)
C35 H35 0.9300
C36 C37 1.379(5)
C36 H36 0.9300
C37 H37 0.9300
C38 C44 1.394(4)
C38 C48 1.397(4)
C38 C42 1.496(4)
C39 C40 1.382(4)
C39 C43 1.403(4)
C40 C41 1.380(4)
C40 H40 0.9300
C41 C42 1.390(4)
C41 H41 0.9300
C43 H43 0.9300
C44 C45 1.398(4)
C44 C55 1.509(4)
C45 C46 1.371(5)
C45 H45 0.9300
C46 C47 1.381(5)
C46 C52 1.522(5)
C47 C48 1.387(5)
C47 H47 0.9300
C48 C49 1.524(5)
C49 C51 1.521(6)
C49 C50 1.543(5)
C49 H49 0.9800
C50 H50A 0.9600
C50 H50B 0.9600
C50 H50C 0.9600
C51 H51A 0.9600
C51 H51B 0.9600
C51 H51C 0.9600
C52 C54 1.465(7)
C52 C53 1.488(7)
C52 H52 0.9800
C53 H53A 0.9600
C53 H53B 0.9600
C53 H53C 0.9600
C54 H54A 0.9600
C54 H54B 0.9600
C54 H54C 0.9600
C55 C57 1.502(4)
C55 C56 1.540(5)
C55 H55 0.9800
C56 H56A 0.9600
C56 H56B 0.9600
C56 H56C 0.9600
C57 H57A 0.9600
C57 H57B 0.9600
C57 H57C 0.9600
C58 C63 1.397(5)
C58 C59 1.400(5)
C59 C60 1.397(5)
C59 C67 1.502(5)
C60 C61 1.365(5)
C60 H60 0.9300
C61 C62 1.368(5)
C61 H61 0.9300
C62 C63 1.408(4)
C62 H62 0.9300
C63 C64 1.499(5)
C64 C65 1.518(5)
C64 C66 1.522(5)
C64 H64 0.9800
C65 H65A 0.9600
C65 H65B 0.9600
C65 H65C 0.9600
C66 H66A 0.9600
C66 H66B 0.9600
C66 H66C 0.9600
C67 C68 1.487(6)
C67 C69 1.515(5)
C67 H67 0.9800
C68 H68A 0.9600
C68 H68B 0.9600
C68 H68C 0.9600
C69 H69A 0.9600
C69 H69B 0.9600
C69 H69C 0.9600

loop_
_geom_torsion_atom_site_label_1
_geom_torsion_atom_site_label_2
_geom_torsion_atom_site_label_3
_geom_torsion_atom_site_label_4
_geom_torsion
C5 N1 C2 C3 -0.2(3)
FE1 N1 C2 C3 -168.4(2)
C5 N1 C2 C6 179.3(3)
FE1 N1 C2 C6 11.0(3)
N1 C2 C3 C4 0.5(4)
C6 C2 C3 C4 -178.8(3)
C2 C3 C4 C5 -0.7(4)
C2 N1 C5 C4 -0.3(3)
FE1 N1 C5 C4 160.9(3)
C2 N1 C5 C1 172.7(3)
FE1 N1 C5 C1 -26.1(5)
C3 C4 C5 N1 0.6(4)
C3 C4 C5 C1 -172.6(3)
C11 C1 C5 N1 98.5(4)
C7 C1 C5 N1 -90.0(4)
C11 C1 C5 C4 -89.5(4)
C7 C1 C5 C4 82.0(4)
C21 N2 C6 C2 -178.1(2)
FE1 N2 C6 C2 -6.7(3)
C3 C2 C6 N2 176.5(3)
N1 C2 C6 N2 -2.8(4)
C11 C1 C7 C8 1.8(5)
C5 C1 C7 C8 -169.8(3)
C11 C1 C7 C15 -177.9(3)
C5 C1 C7 C15 10.5(4)
C1 C7 C8 C9 -0.2(6)
C15 C7 C8 C9 179.5(4)
C7 C8 C9 C10 -1.2(6)
C7 C8 C9 C18 175.6(4)
C8 C9 C10 C11 1.1(6)
C18 C9 C10 C11 -175.6(4)
C7 C1 C11 C10 -1.9(5)
C5 C1 C11 C10 169.5(3)
C7 C1 C11 C12 176.7(3)
C5 C1 C11 C12 -12.0(5)
C9 C10 C11 C1 0.4(6)
C9 C10 C11 C12 -178.2(4)
C1 C11 C12 C13 126.5(5)
C10 C11 C12 C13 -54.9(6)
C1 C11 C12 C14 -107.2(4)
C10 C11 C12 C14 71.4(5)
C8 C7 C15 C16 60.2(4)
C1 C7 C15 C16 -120.1(3)
C8 C7 C15 C17 -65.0(5)
C1 C7 C15 C17 114.7(4)
C10 C9 C18 C20 -58.3(10)
C8 C9 C18 C20 125.0(8)
C10 C9 C18 C19 109.0(6)
C8 C9 C18 C19 -67.7(7)
C6 N2 C21 C26 -110.7(3)
FE1 N2 C21 C26 81.0(3)
C6 N2 C21 C22 67.6(4)
FE1 N2 C21 C22 -100.8(3)
C26 C21 C22 C23 1.8(4)
N2 C21 C22 C23 -176.5(2)
C26 C21 C22 C30 -174.5(3)
N2 C21 C22 C30 7.3(4)
C21 C22 C23 C24 0.0(4)
C30 C22 C23 C24 176.3(3)
C22 C23 C24 C25 -1.9(5)
C23 C24 C25 C26 2.1(5)
C24 C25 C26 C21 -0.4(5)
C24 C25 C26 C27 179.9(3)
C22 C21 C26 C25 -1.6(4)
N2 C21 C26 C25 176.7(3)
C22 C21 C26 C27 178.1(3)
N2 C21 C26 C27 -3.7(4)
C25 C26 C27 C28 -47.7(4)
C21 C26 C27 C28 132.7(3)
C25 C26 C27 C29 76.8(4)
C21 C26 C27 C29 -102.8(3)
C23 C22 C30 C31 -60.2(4)
C21 C22 C30 C31 116.0(3)
C23 C22 C30 C32 64.4(4)
C21 C22 C30 C32 -119.4(3)
C37 N3 C33 C34 1.7(5)
FE1 N3 C33 C34 -179.8(3)
N3 C33 C34 C35 -1.1(6)
C33 C34 C35 C36 -0.3(6)
C34 C35 C36 C37 0.9(6)
C33 N3 C37 C36 -0.9(5)
FE1 N3 C37 C36 -179.5(2)
C35 C36 C37 N3 -0.4(5)
C42 N4 C39 C40 -1.2(3)
FE2 N4 C39 C40 173.7(2)
C42 N4 C39 C43 171.3(3)
FE2 N4 C39 C43 -13.8(3)
N4 C39 C40 C41 1.0(4)
C43 C39 C40 C41 -169.6(3)
C39 C40 C41 C42 -0.4(4)
C39 N4 C42 C41 1.0(3)
FE2 N4 C42 C41 -171.0(3)
C39 N4 C42 C38 -172.6(3)
FE2 N4 C42 C38 15.5(5)
C40 C41 C42 N4 -0.4(4)
C40 C41 C42 C38 173.1(3)
C44 C38 C42 N4 -110.9(3)
C48 C38 C42 N4 74.4(4)
C44 C38 C42 C41 76.4(4)
C48 C38 C42 C41 -98.2(4)
C58 N5 C43 C39 -169.8(3)
FE2 N5 C43 C39 8.6(3)
C40 C39 C43 N5 173.6(3)
N4 C39 C43 N5 3.5(4)
C48 C38 C44 C45 0.1(4)
C42 C38 C44 C45 -174.5(3)
C48 C38 C44 C55 -179.0(3)
C42 C38 C44 C55 6.4(4)
C38 C44 C45 C46 0.7(5)
C55 C44 C45 C46 179.8(3)
C44 C45 C46 C47 -0.7(5)
C44 C45 C46 C52 176.0(3)
C45 C46 C47 C48 0.0(5)
C52 C46 C47 C48 -176.7(3)
C46 C47 C48 C38 0.7(5)
C46 C47 C48 C49 180.0(3)
C44 C38 C48 C47 -0.7(4)
C42 C38 C48 C47 173.9(3)
C44 C38 C48 C49 -180.0(3)
C42 C38 C48 C49 -5.4(4)
C47 C48 C49 C51 -43.4(5)
C38 C48 C49 C51 135.9(4)
C47 C48 C49 C50 80.7(4)
C38 C48 C49 C50 -100.0(4)
C45 C46 C52 C54 -83.4(7)
C47 C46 C52 C54 93.2(6)
C45 C46 C52 C53 37.2(6)
C47 C46 C52 C53 -146.2(4)
C38 C44 C55 C57 -141.4(3)
C45 C44 C55 C57 39.5(4)
C38 C44 C55 C56 95.2(4)
C45 C44 C55 C56 -83.9(4)
C43 N5 C58 C63 -68.0(4)
FE2 N5 C58 C63 113.9(3)
C43 N5 C58 C59 109.3(3)
FE2 N5 C58 C59 -68.8(4)
C63 C58 C59 C60 2.7(4)
N5 C58 C59 C60 -174.6(3)
C63 C58 C59 C67 179.2(3)
N5 C58 C59 C67 1.9(4)
C58 C59 C60 C61 -1.4(5)
C67 C59 C60 C61 -177.9(3)
C59 C60 C61 C62 -0.8(5)
C60 C61 C62 C63 1.8(5)
C59 C58 C63 C62 -1.8(4)
N5 C58 C63 C62 175.4(2)
C59 C58 C63 C64 174.8(3)
N5 C58 C63 C64 -8.0(4)
C61 C62 C63 C58 -0.5(4)
C61 C62 C63 C64 -177.3(3)
C58 C63 C64 C65 -112.8(4)
C62 C63 C64 C65 63.7(4)
C58 C63 C64 C66 122.7(3)
C62 C63 C64 C66 -60.8(4)
C60 C59 C67 C68 75.8(5)
C58 C59 C67 C68 -100.5(5)
C60 C59 C67 C69 -50.2(5)
C58 C59 C67 C69 133.4(4)

loop_
_platon_squeeze_void_nr
_platon_squeeze_void_average_x
_platon_squeeze_void_average_y
_platon_squeeze_void_average_z
_platon_squeeze_void_volume
_platon_squeeze_void_count_electrons
_platon_squeeze_void_content
1 0.037 0.500 0.500 968 246 ' '
